data_4338652
loop_
_publ_author_name
'Almaraz, Elky'
'Foley, William S.'
'Denny, Jason A.'
'Reibenspies, Joseph H.'
'Golden, Melissa L.'
'Darensbourg, Marcetta Y.'

_publ_section_title
;
 Development of Five-Coordinate Zinc Mono- and Dithiolates as S-Donor
 Metalloligands: Formation of a Zn--W Coordination Polymer
;
_journal_coden_ASTM ORGND7
_journal_issue 12
_journal_name_full 'Inorganic Chemistry'
_journal_page_first 5288
_journal_page_last 5295
_journal_paper_doi 10.1021/ic900261s
_journal_volume 48
_journal_year 2009
_chemical_formula_sum 'C21.5 H41 Cl2 N3 O5 S2 W Zn'
_chemical_formula_weight 805.81
_space_group_IT_number 15
_symmetry_cell_setting monoclinic
_symmetry_space_group_name_Hall '-C 2yc'
_symmetry_space_group_name_H-M 'C 1 2/c 1'
_atom_sites_solution_hydrogens geom
_atom_sites_solution_primary direct
_atom_sites_solution_secondary difmap
_audit_creation_method SHELXL-97
_cell_angle_alpha 90.00
_cell_angle_beta 107.227(2)
_cell_angle_gamma 90.00
_cell_formula_units_Z 8
_cell_length_a 23.781(3)
_cell_length_b 8.5401(12)
_cell_length_c 30.599(4)
_cell_measurement_reflns_used 5038
_cell_measurement_temperature 110(2)
_cell_measurement_theta_max 27.86
_cell_measurement_theta_min 2.55
_cell_volume 5935.6(14)
_computing_cell_refinement 'Bruker APEXII'
_computing_data_collection 'Bruker APEXII'
_computing_data_reduction 'Bruker SAINT'
_computing_molecular_graphics 'Bruker SHELXTL'
_computing_publication_material 'Bruker SHELXTL'
_computing_structure_refinement 'SHELXL-97 (Sheldrick, 1997)'
_computing_structure_solution 'SHELXS-97 (Sheldrick, 1990)'
_diffrn_ambient_temperature 110(2)
_diffrn_measured_fraction_theta_full 0.978
_diffrn_measured_fraction_theta_max 0.978
_diffrn_measurement_device_type 'CCD area detector'
_diffrn_measurement_method 'phi and omega scans'
_diffrn_radiation_monochromator graphite
_diffrn_radiation_source 'fine-focus sealed tube'
_diffrn_radiation_type MoK\a
_diffrn_radiation_wavelength 0.71073
_diffrn_reflns_av_R_equivalents 0.1190
_diffrn_reflns_av_sigmaI/netI 0.0673
_diffrn_reflns_limit_h_max 28
_diffrn_reflns_limit_h_min -28
_diffrn_reflns_limit_k_max 10
_diffrn_reflns_limit_k_min -10
_diffrn_reflns_limit_l_max 36
_diffrn_reflns_limit_l_min -36
_diffrn_reflns_number 26462
_diffrn_reflns_theta_full 25.00
_diffrn_reflns_theta_max 25.00
_diffrn_reflns_theta_min 2.55
_exptl_absorpt_coefficient_mu 5.037
_exptl_absorpt_correction_T_max 0.6328
_exptl_absorpt_correction_T_min 0.4324
_exptl_absorpt_correction_type multi-scan
_exptl_absorpt_process_details sadabs
_exptl_crystal_colour 'colorless '
_exptl_crystal_density_diffrn 1.803
_exptl_crystal_density_method 'not measured'
_exptl_crystal_description 'plate     '
_exptl_crystal_F_000 3208
_exptl_crystal_size_max 0.20
_exptl_crystal_size_mid 0.10
_exptl_crystal_size_min 0.10
_refine_diff_density_max 1.980
_refine_diff_density_min -1.486
_refine_diff_density_rms 0.134
_refine_ls_extinction_method none
_refine_ls_goodness_of_fit_ref 1.019
_refine_ls_hydrogen_treatment constr
_refine_ls_matrix_type full
_refine_ls_number_parameters 324
_refine_ls_number_reflns 5106
_refine_ls_number_restraints 0
_refine_ls_restrained_S_all 1.019
_refine_ls_R_factor_all 0.0374
_refine_ls_R_factor_gt 0.0301
_refine_ls_shift/su_max 0.009
_refine_ls_shift/su_mean 0.001
_refine_ls_structure_factor_coef Fsqd
_refine_ls_weighting_details 'calc w=1/[\s^2^(Fo^2^)+(0.0100P)^2^+0.0000P] where P=(Fo^2^+2Fc^2^)/3'
_refine_ls_weighting_scheme calc
_refine_ls_wR_factor_gt 0.0612
_refine_ls_wR_factor_ref 0.0633
_reflns_number_gt 4312
_reflns_number_total 5106
_reflns_threshold_expression >2sigma(I)
_cod_data_source_file ic900261s_si_002.cif
_cod_data_source_block znclw2
_cod_depositor_comments
;
The following automatic conversions were performed:

'_symmetry_cell_setting' value 'Monoclinic' changed to 'monoclinic'
according to
/usr/data/users/saulius/automatic-downloads/retrospective/ACS/lib/dictionaries/cif_core.dic
dictionary named 'cif_core.dic' version 2.4.2 from 2011-04-26.

Automatic conversion script
Id: cif_fix_values 2281 2013-09-26 08:29:07Z andrius 
;
_cod_original_cell_volume 5935.5(15)
_cod_original_sg_symbol_H-M C2/c
_cod_original_formula_sum 'C21.50 H41 Cl2 N3 O5 S2 W Zn'
_cod_database_code 4338652

loop_
_symmetry_equiv_pos_as_xyz
'x, y, z'
'-x, y, -z+1/2'
'x+1/2, y+1/2, z'
'-x+1/2, y+1/2, -z+1/2'
'-x, -y, -z'
'x, -y, z-1/2'
'-x+1/2, -y+1/2, -z'
'x+1/2, -y+1/2, z-1/2'

loop_
_atom_site_label
_atom_site_type_symbol
_atom_site_fract_x
_atom_site_fract_y
_atom_site_fract_z
_atom_site_U_iso_or_equiv
_atom_site_adp_type
_atom_site_occupancy
_atom_site_symmetry_multiplicity
_atom_site_calc_flag
_atom_site_refinement_flags
W1 W 0.174402(8) 0.018982(18) 0.111648(6) 0.01728(7) Uani 1 1 d .
Zn1 Zn 0.08311(2) 0.22564(5) 0.163123(17) 0.01563(12) Uani 1 1 d .
Cl1 Cl -0.01596(5) 0.23827(12) 0.15377(4) 0.0268(3) Uani 1 1 d .
ClM Cl 0.18510(9) -0.26291(19) -0.01350(9) 0.0882(7) Uani 1 1 d .
C1M C 0.2491(5) -0.2840(13) 0.0209(4) 0.046(3) Uiso 0.50 1 d P
H1MA H 0.2509 -0.3952 0.0257 0.055 Uiso 0.50 1 d PR
H1MB H 0.2476 -0.2377 0.0491 0.055 Uiso 0.50 1 d PR
O1W O -0.0115(2) -0.1082(6) 0.20302(18) 0.0602(15) Uani 0.80 1 d P
H1W1 H -0.0024 -0.0146 0.1985 0.072 Uiso 0.80 1 d PR
H2W1 H -0.0143 -0.1262 0.2296 0.072 Uiso 0.80 1 d PR
S2 S 0.10139(5) 0.25152(11) 0.09023(4) 0.0183(2) Uani 1 1 d .
S1 S 0.11631(5) -0.03919(11) 0.16934(4) 0.0185(2) Uani 1 1 d .
O3 O 0.23233(15) 0.1009(4) 0.03555(12) 0.0329(8) Uani 1 1 d .
O2 O 0.25596(16) -0.2743(4) 0.13719(13) 0.0369(9) Uani 1 1 d .
O4 O 0.27875(15) 0.2016(4) 0.18126(12) 0.0278(8) Uani 1 1 d .
O1 O 0.08432(15) -0.2125(3) 0.04361(12) 0.0296(8) Uani 1 1 d .
N1 N 0.12885(15) 0.2381(4) 0.23810(12) 0.0162(8) Uani 1 1 d .
N2 N 0.11670(17) 0.4639(4) 0.17745(13) 0.0192(8) Uani 1 1 d .
N3 N 0.40634(16) 0.2549(4) 0.07650(13) 0.0200(8) Uani 1 1 d .
C1 C 0.1397(2) 0.4401(5) 0.10312(16) 0.0233(11) Uani 1 1 d .
H1A H 0.1820 0.4216 0.1186 0.028 Uiso 1 1 calc R
H1B H 0.1362 0.4968 0.0742 0.028 Uiso 1 1 calc R
C2 C 0.1139(2) 0.5394(4) 0.13357(16) 0.0215(10) Uani 1 1 d .
H2A H 0.1355 0.6401 0.1398 0.026 Uiso 1 1 calc R
H2B H 0.0723 0.5631 0.1170 0.026 Uiso 1 1 calc R
C3 C 0.1771(2) 0.4562(5) 0.20812(16) 0.0184(10) Uani 1 1 d .
H3A H 0.1873 0.5575 0.2243 0.022 Uiso 1 1 calc R
H3B H 0.2046 0.4389 0.1898 0.022 Uiso 1 1 calc R
C4 C 0.18454(19) 0.3228(5) 0.24375(16) 0.0194(10) Uani 1 1 d .
H4A H 0.2149 0.2485 0.2403 0.023 Uiso 1 1 calc R
H4B H 0.1983 0.3675 0.2750 0.023 Uiso 1 1 calc R
C5 C 0.0778(2) 0.5483(5) 0.19992(16) 0.0226(10) Uani 1 1 d .
H5A H 0.0362 0.5265 0.1829 0.027 Uiso 1 1 calc R
H5B H 0.0843 0.6624 0.1983 0.027 Uiso 1 1 calc R
C6 C 0.0891(2) 0.5004(5) 0.25047(17) 0.0242(11) Uani 1 1 d .
H6A H 0.1274 0.5452 0.2685 0.029 Uiso 1 1 calc R
H6B H 0.0582 0.5486 0.2618 0.029 Uiso 1 1 calc R
C7 C 0.0901(2) 0.3262(5) 0.25993(16) 0.0225(10) Uani 1 1 d .
H7A H 0.1040 0.3089 0.2934 0.027 Uiso 1 1 calc R
H7B H 0.0495 0.2846 0.2484 0.027 Uiso 1 1 calc R
C8 C 0.1388(2) 0.0782(5) 0.25759(16) 0.0240(11) Uani 1 1 d .
H8A H 0.1010 0.0354 0.2598 0.029 Uiso 1 1 calc R
H8B H 0.1665 0.0834 0.2889 0.029 Uiso 1 1 calc R
C9 C 0.1635(2) -0.0311(5) 0.22862(16) 0.0239(11) Uani 1 1 d .
H9A H 0.1675 -0.1376 0.2420 0.029 Uiso 1 1 calc R
H9B H 0.2032 0.0053 0.2291 0.029 Uiso 1 1 calc R
C10 C 0.1153(2) -0.1237(5) 0.06743(16) 0.0214(10) Uani 1 1 d .
C11 C 0.2258(2) -0.1651(5) 0.12789(16) 0.0233(10) Uani 1 1 d .
C12 C 0.2104(2) 0.0705(5) 0.06385(16) 0.0227(10) Uani 1 1 d .
C13 C 0.2392(2) 0.1393(5) 0.15629(17) 0.0212(11) Uani 1 1 d .
C14 C 0.4180(2) 0.1463(5) 0.11743(17) 0.0253(11) Uani 1 1 d .
H14A H 0.4536 0.0835 0.1190 0.030 Uiso 1 1 calc R
H14B H 0.4268 0.2108 0.1455 0.030 Uiso 1 1 calc R
C15 C 0.3685(2) 0.0360(5) 0.11715(19) 0.0324(12) Uani 1 1 d .
H15A H 0.3348 0.0961 0.1203 0.049 Uiso 1 1 calc R
H15B H 0.3816 -0.0377 0.1427 0.049 Uiso 1 1 calc R
H15C H 0.3568 -0.0221 0.0882 0.049 Uiso 1 1 calc R
C16 C 0.3952(2) 0.1621(5) 0.03230(16) 0.0228(10) Uani 1 1 d .
H16A H 0.3593 0.0982 0.0280 0.027 Uiso 1 1 calc R
H16B H 0.3877 0.2365 0.0064 0.027 Uiso 1 1 calc R
C17 C 0.4456(2) 0.0547(6) 0.03077(19) 0.0339(13) Uani 1 1 d .
H17A H 0.4809 0.1173 0.0331 0.051 Uiso 1 1 calc R
H17B H 0.4347 -0.0033 0.0018 0.051 Uiso 1 1 calc R
H17C H 0.4536 -0.0193 0.0564 0.051 Uiso 1 1 calc R
C18 C 0.4596(2) 0.3601(5) 0.08408(17) 0.0252(11) Uani 1 1 d .
H18A H 0.4645 0.4196 0.1127 0.030 Uiso 1 1 calc R
H18B H 0.4949 0.2930 0.0887 0.030 Uiso 1 1 calc R
C19 C 0.4583(3) 0.4743(5) 0.0467(2) 0.0348(13) Uani 1 1 d .
H19A H 0.4575 0.4171 0.0188 0.052 Uiso 1 1 calc R
H19B H 0.4935 0.5405 0.0559 0.052 Uiso 1 1 calc R
H19C H 0.4231 0.5400 0.0410 0.052 Uiso 1 1 calc R
C20 C 0.3508(2) 0.3508(5) 0.07162(16) 0.0228(11) Uani 1 1 d .
H20A H 0.3445 0.4207 0.0448 0.027 Uiso 1 1 calc R
H20B H 0.3168 0.2785 0.0653 0.027 Uiso 1 1 calc R
C21 C 0.3518(2) 0.4498(5) 0.11310(18) 0.0312(12) Uani 1 1 d .
H21A H 0.3580 0.3820 0.1400 0.047 Uiso 1 1 calc R
H21B H 0.3142 0.5049 0.1075 0.047 Uiso 1 1 calc R
H21C H 0.3839 0.5262 0.1186 0.047 Uiso 1 1 calc R

loop_
_atom_site_aniso_label
_atom_site_aniso_U_11
_atom_site_aniso_U_22
_atom_site_aniso_U_33
_atom_site_aniso_U_23
_atom_site_aniso_U_13
_atom_site_aniso_U_12
W1 0.02040(11) 0.01517(11) 0.01699(11) -0.00196(7) 0.00664(9) 0.00112(7)
Zn1 0.0178(3) 0.0135(2) 0.0168(3) -0.00145(19) 0.0070(2) -0.00005(19)
Cl1 0.0181(6) 0.0301(6) 0.0331(7) -0.0096(5) 0.0091(5) -0.0013(5)
ClM 0.0669(13) 0.0571(10) 0.152(2) -0.0524(12) 0.0503(14) -0.0166(9)
O1W 0.066(4) 0.069(3) 0.038(3) -0.025(3) 0.005(3) 0.012(3)
S2 0.0234(6) 0.0146(5) 0.0169(6) -0.0004(4) 0.0061(5) -0.0001(4)
S1 0.0230(6) 0.0129(5) 0.0204(6) 0.0001(4) 0.0076(5) 0.0005(4)
O3 0.033(2) 0.043(2) 0.026(2) -0.0007(16) 0.0140(18) -0.0052(16)
O2 0.043(2) 0.0301(19) 0.035(2) -0.0020(16) 0.0078(19) 0.0158(16)
O4 0.0213(19) 0.0317(18) 0.029(2) -0.0116(16) 0.0059(17) -0.0025(15)
O1 0.034(2) 0.0222(17) 0.030(2) -0.0051(15) 0.0062(17) -0.0077(15)
N1 0.016(2) 0.0188(18) 0.015(2) 0.0008(15) 0.0065(17) -0.0006(14)
N2 0.025(2) 0.0098(17) 0.024(2) -0.0005(15) 0.0091(19) 0.0003(14)
N3 0.021(2) 0.026(2) 0.013(2) 0.0002(16) 0.0037(17) 0.0023(15)
C1 0.032(3) 0.018(2) 0.021(3) 0.0011(19) 0.009(2) -0.0017(19)
C2 0.030(3) 0.011(2) 0.024(3) 0.0022(19) 0.008(2) 0.0027(18)
C3 0.018(2) 0.017(2) 0.021(3) -0.0067(18) 0.007(2) -0.0044(17)
C4 0.021(3) 0.021(2) 0.018(3) -0.0011(19) 0.008(2) -0.0017(18)
C5 0.023(3) 0.020(2) 0.026(3) -0.008(2) 0.008(2) 0.0043(19)
C6 0.021(3) 0.026(3) 0.027(3) -0.011(2) 0.011(2) -0.0021(19)
C7 0.024(3) 0.029(2) 0.019(3) -0.007(2) 0.013(2) -0.005(2)
C8 0.033(3) 0.024(2) 0.018(3) 0.0034(19) 0.012(2) -0.001(2)
C9 0.033(3) 0.017(2) 0.020(3) 0.0045(19) 0.006(2) 0.0036(19)
C10 0.025(3) 0.019(2) 0.021(3) 0.011(2) 0.009(2) 0.008(2)
C11 0.026(3) 0.028(3) 0.017(3) -0.005(2) 0.008(2) -0.001(2)
C12 0.026(3) 0.020(2) 0.021(3) -0.0026(19) 0.007(2) -0.0023(19)
C13 0.033(3) 0.016(2) 0.025(3) 0.003(2) 0.023(3) 0.006(2)
C14 0.029(3) 0.028(3) 0.021(3) 0.004(2) 0.009(2) 0.006(2)
C15 0.037(3) 0.032(3) 0.031(3) 0.007(2) 0.015(3) 0.003(2)
C16 0.030(3) 0.021(2) 0.017(3) -0.0015(19) 0.007(2) 0.000(2)
C17 0.037(3) 0.034(3) 0.033(3) -0.007(2) 0.015(3) 0.002(2)
C18 0.019(3) 0.028(3) 0.030(3) -0.005(2) 0.009(2) -0.0028(19)
C19 0.042(3) 0.025(3) 0.044(4) 0.001(2) 0.024(3) -0.002(2)
C20 0.025(3) 0.018(2) 0.026(3) 0.0036(19) 0.008(2) 0.0053(18)
C21 0.032(3) 0.030(3) 0.034(3) -0.005(2) 0.014(3) 0.006(2)

loop_
_atom_type_symbol
_atom_type_description
_atom_type_scat_dispersion_real
_atom_type_scat_dispersion_imag
_atom_type_scat_source
C C 0.0033 0.0016 'International Tables Vol C Tables 4.2.6.8 and 6.1.1.4'
H H 0.0000 0.0000 'International Tables Vol C Tables 4.2.6.8 and 6.1.1.4'
N N 0.0061 0.0033 'International Tables Vol C Tables 4.2.6.8 and 6.1.1.4'
O O 0.0106 0.0060 'International Tables Vol C Tables 4.2.6.8 and 6.1.1.4'
S S 0.1246 0.1234 'International Tables Vol C Tables 4.2.6.8 and 6.1.1.4'
Cl Cl 0.1484 0.1585 'International Tables Vol C Tables 4.2.6.8 and 6.1.1.4'
Zn Zn 0.2839 1.4301 'International Tables Vol C Tables 4.2.6.8 and 6.1.1.4'
W W -0.8490 6.8722 'International Tables Vol C Tables 4.2.6.8 and 6.1.1.4'

loop_
_geom_angle_atom_site_label_1
_geom_angle_atom_site_label_2
_geom_angle_atom_site_label_3
_geom_angle
_geom_angle_site_symmetry_1
_geom_angle_site_symmetry_3
C12 W1 C11 89.56(18) . .
C12 W1 C13 88.65(18) . .
C11 W1 C13 86.74(18) . .
C12 W1 C10 90.35(18) . .
C11 W1 C10 86.80(18) . .
C13 W1 C10 173.48(16) . .
C12 W1 S2 92.72(13) . .
C11 W1 S2 176.61(13) . .
C13 W1 S2 95.82(12) . .
C10 W1 S2 90.67(12) . .
C12 W1 S1 174.00(14) . .
C11 W1 S1 95.23(13) . .
C13 W1 S1 95.21(12) . .
C10 W1 S1 86.32(12) . .
S2 W1 S1 82.34(3) . .
N2 Zn1 N1 73.21(13) . .
N2 Zn1 Cl1 106.44(10) . .
N1 Zn1 Cl1 107.24(9) . .
N2 Zn1 S1 140.84(11) . .
N1 Zn1 S1 85.07(9) . .
Cl1 Zn1 S1 111.02(4) . .
N2 Zn1 S2 86.83(10) . .
N1 Zn1 S2 141.44(9) . .
Cl1 Zn1 S2 109.97(5) . .
S1 Zn1 S2 90.84(4) . .
C1M ClM C1M 51.0(7) . 7_545
C1M C1M ClM 68.6(10) 7_545 .
C1M C1M ClM 60.4(8) 7_545 7_545
ClM C1M ClM 129.0(7) . 7_545
C1M C1M H1MA 122.3 7_545 .
ClM C1M H1MA 101.9 . .
ClM C1M H1MA 104.7 7_545 .
C1M C1M H1MB 131.4 7_545 .
ClM C1M H1MB 105.5 . .
ClM C1M H1MB 107.6 7_545 .
H1MA C1M H1MB 106.3 . .
H1W1 O1W H2W1 114.9 . .
C1 S2 Zn1 95.49(14) . .
C1 S2 W1 111.45(16) . .
Zn1 S2 W1 89.24(4) . .
C9 S1 Zn1 97.76(14) . .
C9 S1 W1 111.93(16) . .
Zn1 S1 W1 89.69(4) . .
C4 N1 C8 112.0(3) . .
C4 N1 C7 110.6(3) . .
C8 N1 C7 109.3(3) . .
C4 N1 Zn1 106.9(2) . .
C8 N1 Zn1 110.0(3) . .
C7 N1 Zn1 107.9(3) . .
C3 N2 C2 112.0(3) . .
C3 N2 C5 110.5(4) . .
C2 N2 C5 110.0(3) . .
C3 N2 Zn1 108.5(2) . .
C2 N2 Zn1 108.1(3) . .
C5 N2 Zn1 107.7(3) . .
C18 N3 C14 107.2(4) . .
C18 N3 C16 111.2(3) . .
C14 N3 C16 110.9(3) . .
C18 N3 C20 111.0(3) . .
C14 N3 C20 110.5(3) . .
C16 N3 C20 106.0(3) . .
C2 C1 S2 111.0(3) . .
C2 C1 H1A 109.4 . .
S2 C1 H1A 109.4 . .
C2 C1 H1B 109.4 . .
S2 C1 H1B 109.4 . .
H1A C1 H1B 108.0 . .
N2 C2 C1 113.4(3) . .
N2 C2 H2A 108.9 . .
C1 C2 H2A 108.9 . .
N2 C2 H2B 108.9 . .
C1 C2 H2B 108.9 . .
H2A C2 H2B 107.7 . .
N2 C3 C4 111.7(3) . .
N2 C3 H3A 109.3 . .
C4 C3 H3A 109.3 . .
N2 C3 H3B 109.3 . .
C4 C3 H3B 109.3 . .
H3A C3 H3B 107.9 . .
N1 C4 C3 111.5(4) . .
N1 C4 H4A 109.3 . .
C3 C4 H4A 109.3 . .
N1 C4 H4B 109.3 . .
C3 C4 H4B 109.3 . .
H4A C4 H4B 108.0 . .
N2 C5 C6 112.7(4) . .
N2 C5 H5A 109.1 . .
C6 C5 H5A 109.1 . .
N2 C5 H5B 109.1 . .
C6 C5 H5B 109.0 . .
H5A C5 H5B 107.8 . .
C7 C6 C5 116.1(4) . .
C7 C6 H6A 108.3 . .
C5 C6 H6A 108.3 . .
C7 C6 H6B 108.3 . .
C5 C6 H6B 108.3 . .
H6A C6 H6B 107.4 . .
N1 C7 C6 112.8(3) . .
N1 C7 H7A 109.0 . .
C6 C7 H7A 109.0 . .
N1 C7 H7B 109.0 . .
C6 C7 H7B 109.0 . .
H7A C7 H7B 107.8 . .
N1 C8 C9 112.0(3) . .
N1 C8 H8A 109.2 . .
C9 C8 H8A 109.2 . .
N1 C8 H8B 109.2 . .
C9 C8 H8B 109.2 . .
H8A C8 H8B 107.9 . .
C8 C9 S1 111.8(3) . .
C8 C9 H9A 109.3 . .
S1 C9 H9A 109.3 . .
C8 C9 H9B 109.3 . .
S1 C9 H9B 109.3 . .
H9A C9 H9B 107.9 . .
O1 C10 W1 175.5(4) . .
O2 C11 W1 179.5(5) . .
O3 C12 W1 179.4(5) . .
O4 C13 W1 175.7(4) . .
C15 C14 N3 115.2(4) . .
C15 C14 H14A 108.5 . .
N3 C14 H14A 108.5 . .
C15 C14 H14B 108.5 . .
N3 C14 H14B 108.5 . .
H14A C14 H14B 107.5 . .
C14 C15 H15A 109.5 . .
C14 C15 H15B 109.5 . .
H15A C15 H15B 109.5 . .
C14 C15 H15C 109.5 . .
H15A C15 H15C 109.5 . .
H15B C15 H15C 109.5 . .
C17 C16 N3 114.2(4) . .
C17 C16 H16A 108.7 . .
N3 C16 H16A 108.7 . .
C17 C16 H16B 108.7 . .
N3 C16 H16B 108.7 . .
H16A C16 H16B 107.6 . .
C16 C17 H17A 109.5 . .
C16 C17 H17B 109.5 . .
H17A C17 H17B 109.5 . .
C16 C17 H17C 109.5 . .
H17A C17 H17C 109.5 . .
H17B C17 H17C 109.5 . .
C19 C18 N3 116.3(4) . .
C19 C18 H18A 108.2 . .
N3 C18 H18A 108.2 . .
C19 C18 H18B 108.2 . .
N3 C18 H18B 108.2 . .
H18A C18 H18B 107.4 . .
C18 C19 H19A 109.5 . .
C18 C19 H19B 109.5 . .
H19A C19 H19B 109.5 . .
C18 C19 H19C 109.5 . .
H19A C19 H19C 109.5 . .
H19B C19 H19C 109.5 . .
C21 C20 N3 114.7(4) . .
C21 C20 H20A 108.6 . .
N3 C20 H20A 108.6 . .
C21 C20 H20B 108.6 . .
N3 C20 H20B 108.6 . .
H20A C20 H20B 107.6 . .
C20 C21 H21A 109.5 . .
C20 C21 H21B 109.5 . .
H21A C21 H21B 109.5 . .
C20 C21 H21C 109.5 . .
H21A C21 H21C 109.5 . .
H21B C21 H21C 109.5 . .

loop_
_geom_bond_atom_site_label_1
_geom_bond_atom_site_label_2
_geom_bond_distance
_geom_bond_site_symmetry_2
W1 C12 1.950(5) .
W1 C11 1.962(5) .
W1 C13 2.012(5) .
W1 C10 2.041(5) .
W1 S2 2.5912(11) .
W1 S1 2.5915(11) .
Zn1 N2 2.182(3) .
Zn1 N1 2.232(4) .
Zn1 Cl1 2.2902(12) .
Zn1 S1 2.3845(11) .
Zn1 S2 2.4055(12) .
ClM C1M 1.582(13) .
ClM C1M 1.695(11) 7_545
C1M C1M 1.42(2) 7_545
C1M ClM 1.695(11) 7_545
C1M H1MA 0.9600 .
C1M H1MB 0.9599 .
O1W H1W1 0.8500 .
O1W H2W1 0.8500 .
S2 C1 1.834(4) .
S1 C9 1.830(5) .
O3 C12 1.166(5) .
O2 C11 1.160(5) .
O4 C13 1.152(6) .
O1 C10 1.154(5) .
N1 C4 1.473(5) .
N1 C8 1.480(5) .
N1 C7 1.492(5) .
N2 C3 1.465(6) .
N2 C2 1.473(6) .
N2 C5 1.491(5) .
N3 C18 1.515(6) .
N3 C14 1.517(6) .
N3 C16 1.521(6) .
N3 C20 1.523(5) .
C1 C2 1.517(6) .
C1 H1A 0.9900 .
C1 H1B 0.9900 .
C2 H2A 0.9900 .
C2 H2B 0.9900 .
C3 C4 1.551(6) .
C3 H3A 0.9900 .
C3 H3B 0.9900 .
C4 H4A 0.9900 .
C4 H4B 0.9900 .
C5 C6 1.545(7) .
C5 H5A 0.9900 .
C5 H5B 0.9900 .
C6 C7 1.514(6) .
C6 H6A 0.9900 .
C6 H6B 0.9900 .
C7 H7A 0.9900 .
C7 H7B 0.9900 .
C8 C9 1.521(6) .
C8 H8A 0.9900 .
C8 H8B 0.9900 .
C9 H9A 0.9900 .
C9 H9B 0.9900 .
C14 C15 1.506(7) .
C14 H14A 0.9900 .
C14 H14B 0.9900 .
C15 H15A 0.9800 .
C15 H15B 0.9800 .
C15 H15C 0.9800 .
C16 C17 1.520(6) .
C16 H16A 0.9900 .
C16 H16B 0.9900 .
C17 H17A 0.9800 .
C17 H17B 0.9800 .
C17 H17C 0.9800 .
C18 C19 1.496(6) .
C18 H18A 0.9900 .
C18 H18B 0.9900 .
C19 H19A 0.9800 .
C19 H19B 0.9800 .
C19 H19C 0.9800 .
C20 C21 1.519(6) .
C20 H20A 0.9900 .
C20 H20B 0.9900 .
C21 H21A 0.9800 .
C21 H21B 0.9800 .
C21 H21C 0.9800 .

loop_
_geom_torsion_atom_site_label_1
_geom_torsion_atom_site_label_2
_geom_torsion_atom_site_label_3
_geom_torsion_atom_site_label_4
_geom_torsion
_geom_torsion_site_symmetry_1
_geom_torsion_site_symmetry_4
C1M ClM C1M ClM 0.000(2) 7_545 7_545
N2 Zn1 S2 C1 7.58(19) . .
N1 Zn1 S2 C1 -50.2(2) . .
Cl1 Zn1 S2 C1 113.93(16) . .
S1 Zn1 S2 C1 -133.30(16) . .
N2 Zn1 S2 W1 119.06(10) . .
N1 Zn1 S2 W1 61.31(14) . .
Cl1 Zn1 S2 W1 -134.59(4) . .
S1 Zn1 S2 W1 -21.82(4) . .
C12 W1 S2 C1 -67.6(2) . .
C11 W1 S2 C1 160(2) . .
C13 W1 S2 C1 21.28(19) . .
C10 W1 S2 C1 -158.02(19) . .
S1 W1 S2 C1 115.78(16) . .
C12 W1 S2 Zn1 -163.23(14) . .
C11 W1 S2 Zn1 65(2) . .
C13 W1 S2 Zn1 -74.32(12) . .
C10 W1 S2 Zn1 106.39(12) . .
S1 W1 S2 Zn1 20.18(4) . .
N2 Zn1 S1 C9 47.9(2) . .
N1 Zn1 S1 C9 -7.68(17) . .
Cl1 Zn1 S1 C9 -114.27(16) . .
S2 Zn1 S1 C9 133.92(16) . .
N2 Zn1 S1 W1 -64.19(16) . .
N1 Zn1 S1 W1 -119.78(9) . .
Cl1 Zn1 S1 W1 133.63(4) . .
S2 Zn1 S1 W1 21.82(4) . .
C12 W1 S1 C9 -153.3(12) . .
C11 W1 S1 C9 63.8(2) . .
C13 W1 S1 C9 -23.42(19) . .
C10 W1 S1 C9 150.22(19) . .
S2 W1 S1 C9 -118.61(15) . .
C12 W1 S1 Zn1 -55.1(12) . .
C11 W1 S1 Zn1 162.01(14) . .
C13 W1 S1 Zn1 74.82(12) . .
C10 W1 S1 Zn1 -111.54(12) . .
S2 W1 S1 Zn1 -20.37(4) . .
N2 Zn1 N1 C4 -43.9(2) . .
Cl1 Zn1 N1 C4 -146.4(2) . .
S1 Zn1 N1 C4 103.1(2) . .
S2 Zn1 N1 C4 18.0(3) . .
N2 Zn1 N1 C8 -165.7(3) . .
Cl1 Zn1 N1 C8 91.8(3) . .
S1 Zn1 N1 C8 -18.7(2) . .
S2 Zn1 N1 C8 -103.9(3) . .
N2 Zn1 N1 C7 75.1(2) . .
Cl1 Zn1 N1 C7 -27.4(3) . .
S1 Zn1 N1 C7 -137.9(2) . .
S2 Zn1 N1 C7 137.0(2) . .
N1 Zn1 N2 C3 44.2(3) . .
Cl1 Zn1 N2 C3 147.7(2) . .
S1 Zn1 N2 C3 -15.0(3) . .
S2 Zn1 N2 C3 -102.4(3) . .
N1 Zn1 N2 C2 165.8(3) . .
Cl1 Zn1 N2 C2 -90.7(3) . .
S1 Zn1 N2 C2 106.6(3) . .
S2 Zn1 N2 C2 19.2(3) . .
N1 Zn1 N2 C5 -75.4(3) . .
Cl1 Zn1 N2 C5 28.1(3) . .
S1 Zn1 N2 C5 -134.6(2) . .
S2 Zn1 N2 C5 138.0(3) . .
Zn1 S2 C1 C2 -34.2(3) . .
W1 S2 C1 C2 -125.5(3) . .
C3 N2 C2 C1 71.0(5) . .
C5 N2 C2 C1 -165.8(4) . .
Zn1 N2 C2 C1 -48.5(4) . .
S2 C1 C2 N2 58.7(5) . .
C2 N2 C3 C4 -156.3(3) . .
C5 N2 C3 C4 80.7(4) . .
Zn1 N2 C3 C4 -37.1(4) . .
C8 N1 C4 C3 157.2(3) . .
C7 N1 C4 C3 -80.6(4) . .
Zn1 N1 C4 C3 36.6(4) . .
N2 C3 C4 N1 -0.6(5) . .
C3 N2 C5 C6 -42.7(5) . .
C2 N2 C5 C6 -166.8(4) . .
Zn1 N2 C5 C6 75.6(4) . .
N2 C5 C6 C7 -49.9(5) . .
C4 N1 C7 C6 42.8(5) . .
C8 N1 C7 C6 166.6(4) . .
Zn1 N1 C7 C6 -73.9(4) . .
C5 C6 C7 N1 49.5(6) . .
C4 N1 C8 C9 -72.4(5) . .
C7 N1 C8 C9 164.6(4) . .
Zn1 N1 C8 C9 46.4(4) . .
N1 C8 C9 S1 -56.0(5) . .
Zn1 S1 C9 C8 34.1(3) . .
W1 S1 C9 C8 126.9(3) . .
C12 W1 C10 O1 96(5) . .
C11 W1 C10 O1 6(5) . .
C13 W1 C10 O1 15(6) . .
S2 W1 C10 O1 -171(5) . .
S1 W1 C10 O1 -89(5) . .
C12 W1 C11 O2 -58(70) . .
C13 W1 C11 O2 -147(100) . .
C10 W1 C11 O2 32(70) . .
S2 W1 C11 O2 74(71) . .
S1 W1 C11 O2 118(70) . .
C11 W1 C12 O3 -41(39) . .
C13 W1 C12 O3 46(39) . .
C10 W1 C12 O3 -127(39) . .
S2 W1 C12 O3 142(39) . .
S1 W1 C12 O3 176(100) . .
C12 W1 C13 O4 -61(5) . .
C11 W1 C13 O4 29(5) . .
C10 W1 C13 O4 20(6) . .
S2 W1 C13 O4 -153(5) . .
S1 W1 C13 O4 124(5) . .
C18 N3 C14 C15 177.6(4) . .
C16 N3 C14 C15 -60.8(5) . .
C20 N3 C14 C15 56.5(5) . .
C18 N3 C16 C17 60.6(5) . .
C14 N3 C16 C17 -58.6(5) . .
C20 N3 C16 C17 -178.6(4) . .
C14 N3 C18 C19 178.1(4) . .
C16 N3 C18 C19 56.7(5) . .
C20 N3 C18 C19 -61.1(5) . .
C18 N3 C20 C21 -60.8(5) . .
C14 N3 C20 C21 58.0(5) . .
C16 N3 C20 C21 178.3(4) . .
